data_7244826
loop_
_publ_author_name
'Hatcher, Lauren E.'
'Coulson, Ben A.'

_publ_section_title
;
 Exploring the influence of polymorphism and chromophore co-ligands on
 linkage isomer photoswitching in [Pd(bpy4dca)(NO2)2]
;
_journal_name_full CrystEngComm
_journal_paper_doi 10.1039/D2CE00213B
_journal_year 2022
_chemical_formula_moiety 'C14 H12 N4 O8 Pd'
_chemical_formula_sum 'C14 H12 N4 O8 Pd'
_chemical_formula_weight 470.68
_chemical_name_systematic
;
Dinitro-(dimethyl 2,2'-bipyridine-4,4'-dicarboxylate)palladium(II)
;
_chemical_properties_physical Light-sensitive,Photo-sensitive
_space_group_crystal_system monoclinic
_space_group_IT_number 14
_space_group_name_Hall '-P 2yn'
_space_group_name_H-M_alt 'P 1 21/n 1'
_atom_sites_solution_hydrogens geom
_audit_creation_method SHELXL-2018/3
_audit_update_record
;
2022-02-14 deposited with the CCDC.	2022-03-25 downloaded from the CCDC.
;
_cell_angle_alpha 90
_cell_angle_beta 93.857(4)
_cell_angle_gamma 90
_cell_formula_units_Z 4
_cell_length_a 8.5678(4)
_cell_length_b 7.8189(3)
_cell_length_c 24.9575(11)
_cell_measurement_reflns_used 1997
_cell_measurement_temperature 199(2)
_cell_measurement_theta_max 25.7190
_cell_measurement_theta_min 3.6600
_cell_volume 1668.14(13)
_computing_cell_refinement 'CrysAlisPro 1.171.40.67a (Rigaku OD, 2019)'
_computing_data_collection 'CrysAlisPro 1.171.40.67a (Rigaku OD, 2019)'
_computing_data_reduction 'CrysAlisPro 1.171.40.67a (Rigaku OD, 2019)'
_computing_structure_refinement 'SHELXL-2018/3 (Sheldrick, 2018)'
_computing_structure_solution 'SHELXT 2018/2 (Sheldrick, 2018)'
_diffrn_ambient_temperature 199(2)
_diffrn_detector_area_resol_mean 10.3795
_diffrn_measured_fraction_theta_full 0.996
_diffrn_measured_fraction_theta_max 0.996
_diffrn_measurement_device_type 'Xcalibur, Atlas, Gemini ultra'
_diffrn_measurement_method '\w scans'
_diffrn_radiation_type MoK\a
_diffrn_radiation_wavelength 0.71073
_diffrn_reflns_av_R_equivalents 0.0512
_diffrn_reflns_av_unetI/netI 0.0830
_diffrn_reflns_Laue_measured_fraction_full 0.996
_diffrn_reflns_Laue_measured_fraction_max 0.996
_diffrn_reflns_limit_h_max 10
_diffrn_reflns_limit_h_min -10
_diffrn_reflns_limit_k_max 9
_diffrn_reflns_limit_k_min -8
_diffrn_reflns_limit_l_max 30
_diffrn_reflns_limit_l_min -31
_diffrn_reflns_number 7310
_diffrn_reflns_point_group_measured_fraction_full 0.996
_diffrn_reflns_point_group_measured_fraction_max 0.996
_diffrn_reflns_theta_full 25.242
_diffrn_reflns_theta_max 26.365
_diffrn_reflns_theta_min 3.531
_diffrn_source 'fine-focus sealed X-ray tube'
_diffrn_source_type 'Enhance (Mo) X-ray Source'
_exptl_absorpt_coefficient_mu 1.167
_exptl_absorpt_correction_T_max 1.00000
_exptl_absorpt_correction_T_min 0.90882
_exptl_absorpt_correction_type multi-scan
_exptl_absorpt_process_details
;
CrysAlisPro 1.171.41.107a (Rigaku Oxford Diffraction, 2021)
Empirical absorption correction using spherical harmonics,
implemented in SCALE3 ABSPACK scaling algorithm.
;
_exptl_crystal_colour yellow
_exptl_crystal_density_diffrn 1.874
_exptl_crystal_description block
_exptl_crystal_F_000 936
_exptl_crystal_recrystallization_method 'Re-crystallisation from solvent: Acetonitrile/water'
_exptl_crystal_size_max 0.300
_exptl_crystal_size_mid 0.200
_exptl_crystal_size_min 0.100
_refine_diff_density_max 0.648
_refine_diff_density_min -0.868
_refine_diff_density_rms 0.112
_refine_ls_extinction_method none
_refine_ls_goodness_of_fit_ref 1.036
_refine_ls_hydrogen_treatment constr
_refine_ls_matrix_type full
_refine_ls_number_parameters 274
_refine_ls_number_reflns 3409
_refine_ls_number_restraints 284
_refine_ls_restrained_S_all 1.003
_refine_ls_R_factor_all 0.0927
_refine_ls_R_factor_gt 0.0491
_refine_ls_shift/su_max 0.000
_refine_ls_shift/su_mean 0.000
_refine_ls_structure_factor_coef Fsqd
_refine_ls_weighting_details 'w=1/[\s^2^(Fo^2^)+(0.0293P)^2^+0.7474P] where P=(Fo^2^+2Fc^2^)/3'
_refine_ls_weighting_scheme calc
_refine_ls_wR_factor_gt 0.0834
_refine_ls_wR_factor_ref 0.1030
_reflns_Friedel_coverage 0.000
_reflns_number_gt 2234
_reflns_number_total 3409
_reflns_threshold_expression 'I > 2\s(I)'
_cod_data_source_file d2ce00213b3.cif
_cod_data_source_block Poly2_120min-470nm_200K
_cod_original_sg_symbol_H-M 'P 21/n'
_cod_database_code 7244826
_shelx_shelxl_version_number 2018/3
_shelx_space_group_comment
;
The symmetry employed for this shelxl refinement is uniquely defined
by the following loop, which should always be used as a source of
symmetry information in preference to the above space-group names.
They are only intended as comments.
;

loop_
_space_group_symop_operation_xyz
'x, y, z'
'-x+1/2, y+1/2, -z+1/2'
'-x, -y, -z'
'x-1/2, -y-1/2, z-1/2'

loop_
_atom_site_label
_atom_site_type_symbol
_atom_site_fract_x
_atom_site_fract_y
_atom_site_fract_z
_atom_site_U_iso_or_equiv
_atom_site_adp_type
_atom_site_occupancy
_atom_site_site_symmetry_order
_atom_site_calc_flag
_atom_site_refinement_flags_posn
_atom_site_refinement_flags_adp
_atom_site_refinement_flags_occupancy
_atom_site_disorder_assembly
_atom_site_disorder_group
Pd1 Pd 0.30554(5) 0.54862(5) 0.50600(2) 0.03943(16) Uani 1 1 d D . . . .
O5 O 0.6421(5) 0.9712(5) 0.73305(16) 0.0580(12) Uani 1 1 d . . . . .
O6 O 0.5789(4) 0.7171(4) 0.76689(14) 0.0411(9) Uani 1 1 d . . . . .
O7 O 0.2309(4) -0.0070(4) 0.72222(13) 0.0379(9) Uani 1 1 d . . . . .
O8 O 0.0604(5) -0.1196(4) 0.66020(14) 0.0463(10) Uani 1 1 d . . . . .
N3 N 0.3944(5) 0.6532(5) 0.57563(16) 0.0320(10) Uani 1 1 d . . . . .
N4 N 0.2617(5) 0.3560(5) 0.55702(16) 0.0330(10) Uani 1 1 d . . . . .
C1 C 0.4668(6) 0.8041(6) 0.5804(2) 0.0396(13) Uani 1 1 d . . . . .
H1 H 0.475885 0.872166 0.549214 0.047 Uiso 1 1 calc R U . . .
C2 C 0.5295(6) 0.8648(6) 0.6298(2) 0.0379(13) Uani 1 1 d . . . . .
H2 H 0.580461 0.972724 0.632381 0.046 Uiso 1 1 calc R U . . .
C3 C 0.5161(6) 0.7654(6) 0.6749(2) 0.0324(12) Uani 1 1 d . . . . .
C4 C 0.4418(6) 0.6085(6) 0.67000(19) 0.0300(12) Uani 1 1 d . . . . .
H4 H 0.431679 0.538971 0.700777 0.036 Uiso 1 1 calc R U . . .
C5 C 0.3821(5) 0.5532(6) 0.61982(18) 0.0272(11) Uani 1 1 d . . . . .
C6 C 0.3034(6) 0.3884(6) 0.60985(19) 0.0285(11) Uani 1 1 d . . . . .
C7 C 0.2747(6) 0.2710(6) 0.64928(19) 0.0293(11) Uani 1 1 d . . . . .
H7 H 0.305533 0.294245 0.685831 0.035 Uiso 1 1 calc R U . . .
C8 C 0.2001(6) 0.1185(6) 0.63488(19) 0.0299(11) Uani 1 1 d . . . . .
C9 C 0.1573(6) 0.0884(6) 0.5813(2) 0.0385(13) Uani 1 1 d . . . . .
H9 H 0.105133 -0.014565 0.570668 0.046 Uiso 1 1 calc R U . . .
C10 C 0.1911(6) 0.2091(6) 0.5434(2) 0.0382(13) Uani 1 1 d . . . . .
H10 H 0.163266 0.186723 0.506561 0.046 Uiso 1 1 calc R U . . .
C11 C 0.5852(6) 0.8314(7) 0.7279(2) 0.0377(13) Uani 1 1 d . . . . .
C12 C 0.6553(7) 0.7657(7) 0.8181(2) 0.0502(16) Uani 1 1 d . . . . .
H12A H 0.762596 0.802444 0.812899 0.075 Uiso 1 1 calc R U . . .
H12B H 0.657460 0.667537 0.842542 0.075 Uiso 1 1 calc R U . . .
H12C H 0.597606 0.859906 0.833461 0.075 Uiso 1 1 calc R U . . .
C13 C 0.1673(6) -0.0079(6) 0.6778(2) 0.0301(12) Uani 1 1 d . . . . .
C14 C 0.0126(7) -0.2469(6) 0.6989(2) 0.0511(17) Uani 1 1 d . . . . .
H14A H -0.057864 -0.330027 0.680490 0.077 Uiso 1 1 calc R U . . .
H14B H -0.041605 -0.189731 0.727220 0.077 Uiso 1 1 calc R U . . .
H14C H 0.105320 -0.306062 0.714774 0.077 Uiso 1 1 calc R U . . .
N1 N 0.3222(18) 0.7582(15) 0.4603(5) 0.059(3) Uani 0.355(6) 1 d D . P A 1
O1 O 0.3966(14) 0.7439(15) 0.4216(5) 0.0565(19) Uani 0.355(6) 1 d D . P A 1
O2 O 0.255(2) 0.888(2) 0.4701(9) 0.058(2) Uani 0.355(6) 1 d D . P A 1
O1A O 0.3831(9) 0.7376(9) 0.4578(3) 0.0565(19) Uani 0.645(6) 1 d D . P A 2
N1A N 0.3003(10) 0.8710(11) 0.4501(4) 0.059(3) Uani 0.645(6) 1 d D . P A 2
O2A O 0.1739(9) 0.8672(9) 0.4743(4) 0.058(2) Uani 0.645(6) 1 d D . P A 2
N2 N 0.1835(11) 0.4542(13) 0.4412(3) 0.048(2) Uani 0.341(7) 1 d D . P A 3
O3 O 0.2524(15) 0.4450(18) 0.4002(4) 0.062(2) Uani 0.341(7) 1 d D . P A 3
O4 O 0.0485(14) 0.417(2) 0.4408(8) 0.070(3) Uani 0.341(7) 1 d D . P A 3
N2A N 0.1835(11) 0.4542(13) 0.4412(3) 0.048(2) Uani 0.140(8) 1 d D . P A 4
O3A O 0.211(4) 0.318(3) 0.4218(12) 0.062(2) Uani 0.140(8) 1 d D . P A 4
O4A O 0.072(4) 0.513(7) 0.4159(16) 0.070(3) Uani 0.140(8) 1 d D . P A 4
O3B O 0.2647(11) 0.3982(12) 0.4408(3) 0.062(2) Uani 0.519(6) 1 d D . P A 5
O4B O 0.0404(13) 0.5224(17) 0.4322(5) 0.070(3) Uani 0.519(6) 1 d D . P A 5
N2B N 0.1289(11) 0.4097(12) 0.4142(4) 0.048(2) Uani 0.519(6) 1 d D . P A 5

loop_
_atom_site_aniso_label
_atom_site_aniso_U_11
_atom_site_aniso_U_22
_atom_site_aniso_U_33
_atom_site_aniso_U_23
_atom_site_aniso_U_13
_atom_site_aniso_U_12
Pd1 0.0519(3) 0.0408(3) 0.0254(2) 0.00419(19) 0.00097(18) -0.0033(2)
O5 0.078(3) 0.051(2) 0.045(3) -0.015(2) 0.011(2) -0.029(2)
O6 0.045(2) 0.041(2) 0.037(2) -0.0054(17) -0.0055(18) -0.0057(18)
O7 0.042(2) 0.044(2) 0.027(2) -0.0015(16) 0.0002(17) -0.0039(17)
O8 0.066(3) 0.036(2) 0.036(2) 0.0040(17) -0.010(2) -0.018(2)
N3 0.035(3) 0.034(2) 0.028(2) 0.0029(19) 0.0031(19) 0.001(2)
N4 0.043(3) 0.033(2) 0.023(2) 0.0019(19) 0.0002(19) -0.003(2)
C1 0.042(4) 0.037(3) 0.040(3) 0.009(2) 0.006(3) 0.001(3)
C2 0.040(3) 0.027(3) 0.048(4) -0.001(2) 0.010(3) -0.004(2)
C3 0.033(3) 0.031(3) 0.034(3) -0.001(2) 0.007(2) 0.001(2)
C4 0.032(3) 0.033(3) 0.026(3) 0.000(2) 0.008(2) 0.001(2)
C5 0.028(3) 0.029(3) 0.025(3) 0.002(2) 0.006(2) 0.001(2)
C6 0.029(3) 0.031(3) 0.026(3) 0.001(2) 0.004(2) 0.003(2)
C7 0.031(3) 0.032(3) 0.025(3) -0.003(2) 0.000(2) 0.002(2)
C8 0.031(3) 0.031(3) 0.027(3) 0.002(2) 0.002(2) -0.001(2)
C9 0.045(4) 0.034(3) 0.035(3) -0.004(2) -0.002(3) -0.006(3)
C10 0.042(3) 0.042(3) 0.031(3) -0.001(2) -0.001(3) -0.001(3)
C11 0.036(3) 0.040(3) 0.039(3) -0.008(3) 0.009(3) -0.001(3)
C12 0.054(4) 0.055(4) 0.040(4) -0.011(3) -0.008(3) -0.006(3)
C13 0.034(3) 0.029(3) 0.028(3) -0.003(2) 0.000(2) 0.005(2)
C14 0.072(5) 0.035(3) 0.046(4) 0.009(3) 0.000(3) -0.021(3)
N1 0.072(7) 0.054(5) 0.053(6) 0.007(5) 0.010(4) -0.008(5)
O1 0.068(5) 0.064(3) 0.039(4) 0.030(4) 0.006(4) 0.010(3)
O2 0.050(6) 0.043(3) 0.082(5) 0.004(3) 0.010(5) 0.002(4)
O1A 0.068(5) 0.064(3) 0.039(4) 0.030(4) 0.006(4) 0.010(3)
N1A 0.072(7) 0.054(5) 0.053(6) 0.007(5) 0.010(4) -0.008(5)
O2A 0.050(6) 0.043(3) 0.082(5) 0.004(3) 0.010(5) 0.002(4)
N2 0.055(6) 0.054(5) 0.036(5) 0.002(4) -0.002(4) 0.004(5)
O3 0.070(6) 0.084(6) 0.031(4) -0.013(4) -0.006(4) 0.017(4)
O4 0.046(4) 0.101(7) 0.061(6) -0.026(7) -0.010(4) 0.025(5)
N2A 0.055(6) 0.054(5) 0.036(5) 0.002(4) -0.002(4) 0.004(5)
O3A 0.070(6) 0.084(6) 0.031(4) -0.013(4) -0.006(4) 0.017(4)
O4A 0.046(4) 0.101(7) 0.061(6) -0.026(7) -0.010(4) 0.025(5)
O3B 0.070(6) 0.084(6) 0.031(4) -0.013(4) -0.006(4) 0.017(4)
O4B 0.046(4) 0.101(7) 0.061(6) -0.026(7) -0.010(4) 0.025(5)
N2B 0.055(6) 0.054(5) 0.036(5) 0.002(4) -0.002(4) 0.004(5)

loop_
_atom_type_symbol
_atom_type_description
_atom_type_scat_dispersion_real
_atom_type_scat_dispersion_imag
_atom_type_scat_source
C C 0.0033 0.0016 'International Tables Vol C Tables 4.2.6.8 and 6.1.1.4'
H H 0.0000 0.0000 'International Tables Vol C Tables 4.2.6.8 and 6.1.1.4'
N N 0.0061 0.0033 'International Tables Vol C Tables 4.2.6.8 and 6.1.1.4'
O O 0.0106 0.0060 'International Tables Vol C Tables 4.2.6.8 and 6.1.1.4'
Pd Pd -0.9988 1.0072 'International Tables Vol C Tables 4.2.6.8 and 6.1.1.4'

loop_
_geom_angle_atom_site_label_1
_geom_angle_atom_site_label_2
_geom_angle_atom_site_label_3
_geom_angle
_geom_angle_site_symmetry_1
_geom_angle_site_symmetry_3
_geom_angle_publ_flag
N2A Pd1 N3 170.7(3) . . ?
N2 Pd1 N3 170.7(3) . . ?
N1 Pd1 N3 97.0(5) . . ?
O3B Pd1 N3 164.3(3) . . ?
N2A Pd1 N4 97.2(3) . . ?
N2 Pd1 N4 97.2(3) . . ?
N1 Pd1 N4 171.3(4) . . ?
O3B Pd1 N4 92.5(3) . . ?
N3 Pd1 N4 80.52(16) . . ?
N3 Pd1 O1A 95.5(3) . . ?
N4 Pd1 O1A 171.7(2) . . ?
C11 O6 C12 115.7(4) . . ?
C13 O8 C14 116.7(4) . . ?
C1 N3 C5 119.8(4) . . ?
C1 N3 Pd1 125.4(3) . . ?
C5 N3 Pd1 114.8(3) . . ?
C10 N4 C6 119.4(4) . . ?
C10 N4 Pd1 125.6(3) . . ?
C6 N4 Pd1 114.9(3) . . ?
N3 C1 C2 121.9(5) . . ?
N3 C1 H1 119.1 . . ?
C2 C1 H1 119.1 . . ?
C3 C2 C1 118.8(5) . . ?
C3 C2 H2 120.6 . . ?
C1 C2 H2 120.6 . . ?
C2 C3 C4 119.4(5) . . ?
C2 C3 C11 118.3(5) . . ?
C4 C3 C11 122.3(5) . . ?
C3 C4 C5 119.7(5) . . ?
C3 C4 H4 120.2 . . ?
C5 C4 H4 120.2 . . ?
N3 C5 C4 120.5(4) . . ?
N3 C5 C6 115.2(4) . . ?
C4 C5 C6 124.3(4) . . ?
N4 C6 C7 121.1(4) . . ?
N4 C6 C5 114.4(4) . . ?
C7 C6 C5 124.4(4) . . ?
C6 C7 C8 119.2(5) . . ?
C6 C7 H7 120.4 . . ?
C8 C7 H7 120.4 . . ?
C9 C8 C7 119.0(5) . . ?
C9 C8 C13 121.9(4) . . ?
C7 C8 C13 119.1(4) . . ?
C10 C9 C8 119.5(5) . . ?
C10 C9 H9 120.3 . . ?
C8 C9 H9 120.3 . . ?
N4 C10 C9 121.8(5) . . ?
N4 C10 H10 119.1 . . ?
C9 C10 H10 119.1 . . ?
O5 C11 O6 124.9(5) . . ?
O5 C11 C3 122.7(5) . . ?
O6 C11 C3 112.4(4) . . ?
O6 C12 H12A 109.5 . . ?
O6 C12 H12B 109.5 . . ?
H12A C12 H12B 109.5 . . ?
O6 C12 H12C 109.5 . . ?
H12A C12 H12C 109.5 . . ?
H12B C12 H12C 109.5 . . ?
O7 C13 O8 124.9(5) . . ?
O7 C13 C8 124.1(5) . . ?
O8 C13 C8 110.9(4) . . ?
O8 C14 H14A 109.5 . . ?
O8 C14 H14B 109.5 . . ?
H14A C14 H14B 109.5 . . ?
O8 C14 H14C 109.5 . . ?
H14A C14 H14C 109.5 . . ?
H14B C14 H14C 109.5 . . ?
O1 N1 O2 122.3(14) . . ?
O1 N1 Pd1 116.4(10) . . ?
O2 N1 Pd1 121.3(12) . . ?
N1A O1A Pd1 118.9(6) . . ?
O1A N1A O2A 113.2(8) . . ?
O4 N2 O3 120.2(13) . . ?
O4 N2 Pd1 123.3(11) . . ?
O3 N2 Pd1 116.3(9) . . ?
O4A N2A O3A 107(3) . . ?
O4A N2A Pd1 130(3) . . ?
O3A N2A Pd1 123.2(17) . . ?
N2B O3B Pd1 118.1(7) . . ?
O4B N2B O3B 113.7(10) . . ?

loop_
_geom_bond_atom_site_label_1
_geom_bond_atom_site_label_2
_geom_bond_distance
_geom_bond_site_symmetry_2
_geom_bond_publ_flag
Pd1 N2A 2.006(6) . ?
Pd1 N2 2.006(6) . ?
Pd1 N1 2.008(9) . ?
Pd1 O3B 2.019(7) . ?
Pd1 N3 2.022(4) . ?
Pd1 N4 2.023(4) . ?
Pd1 O1A 2.045(6) . ?
O5 C11 1.200(6) . ?
O6 C11 1.325(6) . ?
O6 C12 1.446(6) . ?
O7 C13 1.201(5) . ?
O8 C13 1.320(6) . ?
O8 C14 1.463(6) . ?
N3 C1 1.335(6) . ?
N3 C5 1.362(6) . ?
N4 C10 1.332(6) . ?
N4 C6 1.367(6) . ?
C1 C2 1.396(7) . ?
C1 H1 0.9500 . ?
C2 C3 1.379(7) . ?
C2 H2 0.9500 . ?
C3 C4 1.383(6) . ?
C3 C11 1.504(7) . ?
C4 C5 1.390(6) . ?
C4 H4 0.9500 . ?
C5 C6 1.468(6) . ?
C6 C7 1.380(6) . ?
C7 C8 1.389(6) . ?
C7 H7 0.9500 . ?
C8 C9 1.383(7) . ?
C8 C13 1.498(7) . ?
C9 C10 1.381(7) . ?
C9 H9 0.9500 . ?
C10 H10 0.9500 . ?
C12 H12A 0.9800 . ?
C12 H12B 0.9800 . ?
C12 H12C 0.9800 . ?
C14 H14A 0.9800 . ?
C14 H14B 0.9800 . ?
C14 H14C 0.9800 . ?
N1 O1 1.196(9) . ?
N1 O2 1.197(9) . ?
O1A N1A 1.269(8) . ?
N1A O2A 1.275(8) . ?
N2 O4 1.192(9) . ?
N2 O3 1.217(9) . ?
N2A O4A 1.197(10) . ?
N2A O3A 1.202(10) . ?
O3B N2B 1.303(8) . ?
O4B N2B 1.265(9) . ?

loop_
_geom_torsion_atom_site_label_1
_geom_torsion_atom_site_label_2
_geom_torsion_atom_site_label_3
_geom_torsion_atom_site_label_4
_geom_torsion
_geom_torsion_site_symmetry_1
_geom_torsion_site_symmetry_2
_geom_torsion_site_symmetry_3
_geom_torsion_site_symmetry_4
_geom_torsion_publ_flag
C5 N3 C1 C2 -0.8(8) . . . . ?
Pd1 N3 C1 C2 -177.9(4) . . . . ?
N3 C1 C2 C3 0.1(8) . . . . ?
C1 C2 C3 C4 0.2(8) . . . . ?
C1 C2 C3 C11 179.5(5) . . . . ?
C2 C3 C4 C5 0.1(7) . . . . ?
C11 C3 C4 C5 -179.1(4) . . . . ?
C1 N3 C5 C4 1.2(7) . . . . ?
Pd1 N3 C5 C4 178.5(3) . . . . ?
C1 N3 C5 C6 -178.7(4) . . . . ?
Pd1 N3 C5 C6 -1.3(5) . . . . ?
C3 C4 C5 N3 -0.8(7) . . . . ?
C3 C4 C5 C6 179.0(4) . . . . ?
C10 N4 C6 C7 0.4(7) . . . . ?
Pd1 N4 C6 C7 177.4(4) . . . . ?
C10 N4 C6 C5 179.2(4) . . . . ?
Pd1 N4 C6 C5 -3.7(5) . . . . ?
N3 C5 C6 N4 3.4(6) . . . . ?
C4 C5 C6 N4 -176.5(4) . . . . ?
N3 C5 C6 C7 -177.9(5) . . . . ?
C4 C5 C6 C7 2.3(8) . . . . ?
N4 C6 C7 C8 -0.9(7) . . . . ?
C5 C6 C7 C8 -179.6(4) . . . . ?
C6 C7 C8 C9 0.3(7) . . . . ?
C6 C7 C8 C13 -179.3(5) . . . . ?
C7 C8 C9 C10 0.7(8) . . . . ?
C13 C8 C9 C10 -179.7(5) . . . . ?
C6 N4 C10 C9 0.6(8) . . . . ?
Pd1 N4 C10 C9 -176.1(4) . . . . ?
C8 C9 C10 N4 -1.2(8) . . . . ?
C12 O6 C11 O5 -3.6(8) . . . . ?
C12 O6 C11 C3 174.9(4) . . . . ?
C2 C3 C11 O5 5.0(8) . . . . ?
C4 C3 C11 O5 -175.7(5) . . . . ?
C2 C3 C11 O6 -173.5(5) . . . . ?
C4 C3 C11 O6 5.7(7) . . . . ?
C14 O8 C13 O7 2.6(8) . . . . ?
C14 O8 C13 C8 -177.7(4) . . . . ?
C9 C8 C13 O7 162.6(5) . . . . ?
C7 C8 C13 O7 -17.9(8) . . . . ?
C9 C8 C13 O8 -17.2(7) . . . . ?
C7 C8 C13 O8 162.4(4) . . . . ?
Pd1 O1A N1A O2A -0.7(11) . . . . ?
Pd1 O3B N2B O4B 2.8(13) . . . . ?
